data_7115694
loop_
_publ_author_name
'Wenyan Hao'
'Jiangbo Zeng'
'Mingzhong Cai'

_publ_section_title
;
 The copper(I)-catalyzed tandem reaction of o-alkynylphenyl
 isothiocyanates with isocyanides: a rapid synthesis of
 5H-benzo[d]imidazo[5,1-b][1,3]thiazines
;
_journal_name_full Chem.Commun.
_journal_page_first 11686
_journal_paper_doi 10.1039/C4cc04057K
_journal_volume 50
_journal_year 2014
_chemical_formula_sum 'C21.5 H19 Cl N2 O2 S'
_chemical_formula_weight 404.89
_chemical_name_systematic
; 
 ? 
;
_space_group_IT_number 52
_symmetry_cell_setting orthorhombic
_symmetry_space_group_name_Hall '-P 2a 2bc'
_symmetry_space_group_name_H-M 'P n n a'
_atom_sites_solution_hydrogens geom
_atom_sites_solution_primary direct
_atom_sites_solution_secondary difmap
_audit_creation_method SHELXL-97
_cell_angle_alpha 90.00
_cell_angle_beta 90.00
_cell_angle_gamma 90.00
_cell_formula_units_Z 8
_cell_length_a 14.6631(3)
_cell_length_b 22.9825(4)
_cell_length_c 13.3003(2)
_cell_measurement_reflns_used 9849
_cell_measurement_temperature 296(2)
_cell_measurement_theta_max 27.44
_cell_measurement_theta_min 2.25
_cell_volume 4482.13(14)
_computing_cell_refinement 'Bruker SMART'
_computing_data_collection 'Bruker SMART'
_computing_data_reduction 'Bruker SAINT'
_computing_molecular_graphics 'Bruker SHELXTL'
_computing_publication_material 'Bruker SHELXTL'
_computing_structure_refinement 'SHELXL-97 (Sheldrick, 1997)'
_computing_structure_solution 'SHELXS-97 (Sheldrick, 1990)'
_diffrn_ambient_temperature 296(2)
_diffrn_measured_fraction_theta_full 0.997
_diffrn_measured_fraction_theta_max 0.997
_diffrn_measurement_device_type 'CCD area detector'
_diffrn_measurement_method 'phi and omega scans'
_diffrn_radiation_monochromator graphite
_diffrn_radiation_source 'fine-focus sealed tube'
_diffrn_radiation_type MoK\a
_diffrn_radiation_wavelength 0.71073
_diffrn_reflns_av_R_equivalents 0.0205
_diffrn_reflns_av_sigmaI/netI 0.0187
_diffrn_reflns_limit_h_max 18
_diffrn_reflns_limit_h_min -16
_diffrn_reflns_limit_k_max 24
_diffrn_reflns_limit_k_min -29
_diffrn_reflns_limit_l_max 17
_diffrn_reflns_limit_l_min -17
_diffrn_reflns_number 37936
_diffrn_reflns_theta_full 27.51
_diffrn_reflns_theta_max 27.51
_diffrn_reflns_theta_min 1.77
_exptl_absorpt_coefficient_mu 0.281
_exptl_absorpt_correction_type none
_exptl_crystal_density_diffrn 1.200
_exptl_crystal_density_method 'not measured'
_exptl_crystal_F_000 1688
_platon_squeeze_details
; 
Some solvents were highly disordered, and attempts to locate and refine 
these solvent's peaks were unsuccessful. Thus, the SQUEEZE procedure in 
PLATON was performed to correct the intensities, corresponding to 
disordered part of the structure.
;
_refine_diff_density_max 0.542
_refine_diff_density_min -0.345
_refine_diff_density_rms 0.146
_refine_ls_extinction_coef 0.0056(6)
_refine_ls_extinction_expression Fc^*^=kFc[1+0.001xFc^2^\l^3^/sin(2\q)]^-1/4^
_refine_ls_extinction_method SHELXL
_refine_ls_goodness_of_fit_ref 1.009
_refine_ls_hydrogen_treatment constr
_refine_ls_matrix_type full
_refine_ls_number_parameters 250
_refine_ls_number_reflns 5155
_refine_ls_number_restraints 0
_refine_ls_restrained_S_all 1.009
_refine_ls_R_factor_all 0.0618
_refine_ls_R_factor_gt 0.0528
_refine_ls_shift/su_max 0.003
_refine_ls_shift/su_mean 0.000
_refine_ls_structure_factor_coef Fsqd
_refine_ls_weighting_details 'calc w=1/[\s^2^(Fo^2^)+(0.0930P)^2^+2.5975P] where P=(Fo^2^+2Fc^2^)/3'
_refine_ls_weighting_scheme calc
_refine_ls_wR_factor_gt 0.1425
_refine_ls_wR_factor_ref 0.1486
_reflns_number_gt 4331
_reflns_number_total 5155
_reflns_threshold_expression >2sigma(I)
_cod_data_source_file c4cc04057k2.cif
_cod_data_source_block 3h
_cod_depositor_comments
;

2018-05-16
Z value and formula fixed to values more according to usual
chemical conventions.                 miguel
;
_cod_original_formula_sum 'C43 H38 Cl2 N4 O4 S2'
_cod_original_formula_weight 809.79
_cod_original_formula_units_Z 4
_cod_original_sg_symbol_H-M Pnna
_cod_database_code 7115694

loop_
_symmetry_equiv_pos_as_xyz
'x, y, z'
'-x+1/2, -y, z'
'-x+1/2, y+1/2, -z+1/2'
'x, -y+1/2, -z+1/2'
'-x, -y, -z'
'x-1/2, y, -z'
'x-1/2, -y-1/2, z-1/2'
'-x, y-1/2, z-1/2'

loop_
_atom_site_label
_atom_site_type_symbol
_atom_site_fract_x
_atom_site_fract_y
_atom_site_fract_z
_atom_site_U_iso_or_equiv
_atom_site_adp_type
_atom_site_occupancy
_atom_site_symmetry_multiplicity
_atom_site_calc_flag
_atom_site_refinement_flags
Cl1 Cl 0.15425(4) 0.98211(2) 0.18965(5) 0.04098(17) Uani 1 1 d .
S1 S -0.14291(3) 1.26836(2) -0.03914(3) 0.02448(15) Uani 1 1 d .
O1 O -0.15210(8) 1.07337(6) 0.06254(11) 0.0293(3) Uani 1 1 d .
O2 O -0.07202(8) 1.15722(6) 0.06581(11) 0.0290(3) Uani 1 1 d .
N1 N -0.29868(10) 1.12701(7) -0.02934(11) 0.0246(3) Uani 1 1 d .
N2 N -0.30844(10) 1.21870(7) -0.08257(11) 0.0213(3) Uani 1 1 d .
C1 C -0.10752(19) 0.98412(10) 0.1385(3) 0.0599(8) Uani 1 1 d .
H1B H -0.0597 0.9641 0.1736 0.090 Uiso 1 1 calc R
H1C H -0.1209 0.9641 0.0770 0.090 Uiso 1 1 calc R
H1D H -0.1612 0.9853 0.1799 0.090 Uiso 1 1 calc R
C2 C -0.07762(15) 1.04473(9) 0.11548(19) 0.0398(5) Uani 1 1 d .
H2A H -0.0637 1.0654 0.1772 0.048 Uiso 1 1 calc R
H2B H -0.0233 1.0441 0.0738 0.048 Uiso 1 1 calc R
C3 C -0.13962(11) 1.12981(8) 0.04266(13) 0.0226(4) Uani 1 1 d .
C4 C -0.21763(11) 1.15572(8) -0.00912(13) 0.0215(4) Uani 1 1 d .
C5 C -0.22251(11) 1.21240(8) -0.04223(12) 0.0205(3) Uani 1 1 d .
C6 C -0.35071(12) 1.16542(8) -0.07277(14) 0.0248(4) Uani 1 1 d .
H6A H -0.4097 1.1578 -0.0947 0.030 Uiso 1 1 calc R
C7 C -0.34545(12) 1.27141(8) -0.11964(13) 0.0219(4) Uani 1 1 d .
C8 C -0.43987(12) 1.27802(8) -0.12636(14) 0.0263(4) Uani 1 1 d .
H8A H -0.4785 1.2479 -0.1074 0.032 Uiso 1 1 calc R
C9 C -0.47523(13) 1.32982(10) -0.16141(15) 0.0321(4) Uani 1 1 d .
H9A H -0.5380 1.3343 -0.1677 0.038 Uiso 1 1 calc R
C10 C -0.41769(14) 1.37535(10) -0.18729(16) 0.0350(5) Uani 1 1 d .
H10A H -0.4420 1.4104 -0.2094 0.042 Uiso 1 1 calc R
C11 C -0.32408(14) 1.36861(9) -0.18019(15) 0.0304(4) Uani 1 1 d .
H11A H -0.2860 1.3994 -0.1972 0.037 Uiso 1 1 calc R
C12 C -0.28608(12) 1.31613(8) -0.14786(13) 0.0236(4) Uani 1 1 d .
C13 C -0.18595(12) 1.30914(8) -0.14273(13) 0.0237(4) Uani 1 1 d .
C14 C -0.12931(13) 1.33344(9) -0.21017(14) 0.0277(4) Uani 1 1 d .
H14A H -0.1569 1.3525 -0.2638 0.033 Uiso 1 1 calc R
C15 C -0.02959(14) 1.33352(10) -0.20948(15) 0.0336(5) Uani 1 1 d .
C16 C 0.01763(15) 1.32558(11) -0.29971(16) 0.0427(6) Uani 1 1 d .
H16A H -0.0148 1.3212 -0.3593 0.051 Uiso 1 1 calc R
C17 C 0.11106(17) 1.32417(16) -0.3016(2) 0.0658(10) Uani 1 1 d .
H17A H 0.1411 1.3176 -0.3621 0.079 Uiso 1 1 calc R
C18 C 0.16168(17) 1.33238(19) -0.2143(2) 0.0828(13) Uani 1 1 d .
C19 C 0.11508(17) 1.34179(16) -0.1244(2) 0.0713(11) Uani 1 1 d .
H19A H 0.1477 1.3483 -0.0654 0.086 Uiso 1 1 calc R
C20 C 0.02089(16) 1.34158(13) -0.12200(18) 0.0498(7) Uani 1 1 d .
H20A H -0.0092 1.3469 -0.0611 0.060 Uiso 1 1 calc R
C21 C 0.26553(19) 1.3330(3) -0.2187(3) 0.141(3) Uani 1 1 d .
H21A H 0.2851 1.3256 -0.2864 0.212 Uiso 1 1 calc R
H21B H 0.2893 1.3034 -0.1750 0.212 Uiso 1 1 calc R
H21C H 0.2876 1.3703 -0.1974 0.212 Uiso 1 1 calc R
C22 C 0.2500 1.0000 0.1143(2) 0.0288(6) Uani 1 2 d S
H22A H 0.2350 1.0324 0.0719 0.035 Uiso 1 1 d R

loop_
_atom_site_aniso_label
_atom_site_aniso_U_11
_atom_site_aniso_U_22
_atom_site_aniso_U_33
_atom_site_aniso_U_23
_atom_site_aniso_U_13
_atom_site_aniso_U_12
Cl1 0.0307(3) 0.0385(3) 0.0538(3) 0.0080(2) 0.0091(2) 0.0030(2)
S1 0.0169(2) 0.0311(3) 0.0254(2) 0.00560(17) -0.00390(16) -0.00746(16)
O1 0.0221(7) 0.0246(7) 0.0414(8) -0.0008(6) -0.0096(6) 0.0010(5)
O2 0.0166(6) 0.0336(8) 0.0369(7) 0.0027(6) -0.0029(5) -0.0043(5)
N1 0.0176(7) 0.0263(8) 0.0299(8) -0.0036(6) -0.0008(6) -0.0023(6)
N2 0.0151(7) 0.0262(8) 0.0227(7) -0.0007(6) -0.0007(5) -0.0026(6)
C1 0.0468(15) 0.0333(13) 0.099(2) 0.0141(13) -0.0339(15) 0.0001(11)
C2 0.0275(10) 0.0319(11) 0.0600(14) 0.0031(10) -0.0179(10) 0.0037(8)
C3 0.0185(8) 0.0272(9) 0.0222(8) -0.0016(7) 0.0023(6) 0.0000(7)
C4 0.0154(8) 0.0252(9) 0.0239(8) -0.0030(7) 0.0016(6) -0.0016(6)
C5 0.0132(7) 0.0282(9) 0.0201(8) -0.0014(6) 0.0010(6) -0.0031(6)
C6 0.0163(8) 0.0279(9) 0.0302(9) -0.0027(7) -0.0003(7) -0.0039(7)
C7 0.0183(8) 0.0280(9) 0.0194(8) -0.0007(7) -0.0014(6) -0.0006(7)
C8 0.0191(9) 0.0341(10) 0.0255(9) 0.0007(7) 0.0001(7) -0.0023(7)
C9 0.0190(9) 0.0441(12) 0.0331(10) 0.0054(8) -0.0032(8) 0.0032(8)
C10 0.0288(10) 0.0397(12) 0.0364(10) 0.0102(9) -0.0050(8) 0.0049(9)
C11 0.0270(10) 0.0342(11) 0.0300(10) 0.0068(8) -0.0023(8) -0.0032(8)
C12 0.0205(9) 0.0311(9) 0.0193(8) 0.0010(7) -0.0022(7) -0.0020(7)
C13 0.0198(8) 0.0284(9) 0.0227(8) 0.0015(7) -0.0021(7) -0.0045(7)
C14 0.0240(9) 0.0316(10) 0.0276(9) 0.0058(7) -0.0034(7) -0.0059(7)
C15 0.0253(10) 0.0424(12) 0.0329(10) 0.0163(9) -0.0030(8) -0.0120(8)
C16 0.0257(10) 0.0678(16) 0.0346(11) 0.0268(11) -0.0017(8) -0.0076(10)
C17 0.0288(12) 0.124(3) 0.0443(14) 0.0472(16) 0.0066(10) -0.0051(14)
C18 0.0223(12) 0.162(4) 0.0641(18) 0.074(2) -0.0072(11) -0.0213(16)
C19 0.0324(13) 0.132(3) 0.0491(15) 0.0512(17) -0.0170(11) -0.0371(16)
C20 0.0341(12) 0.0786(18) 0.0368(12) 0.0213(12) -0.0075(9) -0.0290(12)
C21 0.0246(14) 0.313(7) 0.087(3) 0.117(4) -0.0125(15) -0.029(2)
C22 0.0266(13) 0.0226(13) 0.0372(14) 0.000 0.000 -0.0005(10)

loop_
_atom_type_symbol
_atom_type_description
_atom_type_scat_dispersion_real
_atom_type_scat_dispersion_imag
_atom_type_scat_source
C C 0.0033 0.0016 'International Tables Vol C Tables 4.2.6.8 and 6.1.1.4'
H H 0.0000 0.0000 'International Tables Vol C Tables 4.2.6.8 and 6.1.1.4'
N N 0.0061 0.0033 'International Tables Vol C Tables 4.2.6.8 and 6.1.1.4'
O O 0.0106 0.0060 'International Tables Vol C Tables 4.2.6.8 and 6.1.1.4'
S S 0.1246 0.1234 'International Tables Vol C Tables 4.2.6.8 and 6.1.1.4'
Cl Cl 0.1484 0.1585 'International Tables Vol C Tables 4.2.6.8 and 6.1.1.4'

loop_
_geom_angle_atom_site_label_1
_geom_angle_atom_site_label_2
_geom_angle_atom_site_label_3
_geom_angle
_geom_angle_site_symmetry_1
_geom_angle_site_symmetry_3
C5 S1 C13 97.65(8) . .
C3 O1 C2 115.56(14) . .
C6 N1 C4 105.42(15) . .
C5 N2 C6 106.32(15) . .
C5 N2 C7 125.19(15) . .
C6 N2 C7 128.36(15) . .
C2 C1 H1B 109.5 . .
C2 C1 H1C 109.5 . .
H1B C1 H1C 109.5 . .
C2 C1 H1D 109.5 . .
H1B C1 H1D 109.5 . .
H1C C1 H1D 109.5 . .
O1 C2 C1 107.51(17) . .
O1 C2 H2A 110.2 . .
C1 C2 H2A 110.2 . .
O1 C2 H2B 110.2 . .
C1 C2 H2B 110.2 . .
H2A C2 H2B 108.5 . .
O2 C3 O1 124.43(17) . .
O2 C3 C4 123.15(17) . .
O1 C3 C4 112.42(15) . .
C5 C4 N1 110.11(15) . .
C5 C4 C3 125.21(15) . .
N1 C4 C3 124.65(16) . .
C4 C5 N2 105.76(15) . .
C4 C5 S1 131.14(13) . .
N2 C5 S1 123.10(14) . .
N1 C6 N2 112.38(15) . .
N1 C6 H6A 123.8 . .
N2 C6 H6A 123.8 . .
C8 C7 C12 121.36(17) . .
C8 C7 N2 119.71(16) . .
C12 C7 N2 118.93(15) . .
C9 C8 C7 119.23(18) . .
C9 C8 H8A 120.4 . .
C7 C8 H8A 120.4 . .
C8 C9 C10 120.40(18) . .
C8 C9 H9A 119.8 . .
C10 C9 H9A 119.8 . .
C11 C10 C9 120.09(19) . .
C11 C10 H10A 120.0 . .
C9 C10 H10A 120.0 . .
C10 C11 C12 120.88(19) . .
C10 C11 H11A 119.6 . .
C12 C11 H11A 119.6 . .
C11 C12 C7 117.97(17) . .
C11 C12 C13 120.28(17) . .
C7 C12 C13 121.74(17) . .
C14 C13 C12 122.54(17) . .
C14 C13 S1 121.04(14) . .
C12 C13 S1 116.39(13) . .
C13 C14 C15 127.90(18) . .
C13 C14 H14A 116.0 . .
C15 C14 H14A 116.0 . .
C20 C15 C16 118.2(2) . .
C20 C15 C14 122.5(2) . .
C16 C15 C14 119.33(18) . .
C17 C16 C15 120.9(2) . .
C17 C16 H16A 119.5 . .
C15 C16 H16A 119.5 . .
C16 C17 C18 121.0(3) . .
C16 C17 H17A 119.5 . .
C18 C17 H17A 119.5 . .
C17 C18 C19 118.4(2) . .
C17 C18 C21 120.2(3) . .
C19 C18 C21 121.4(3) . .
C20 C19 C18 120.6(2) . .
C20 C19 H19A 119.7 . .
C18 C19 H19A 119.7 . .
C19 C20 C15 120.9(2) . .
C19 C20 H20A 119.6 . .
C15 C20 H20A 119.6 . .
C18 C21 H21A 109.5 . .
C18 C21 H21B 109.5 . .
H21A C21 H21B 109.5 . .
C18 C21 H21C 109.5 . .
H21A C21 H21C 109.5 . .
H21B C21 H21C 109.5 . .
Cl1 C22 Cl1 111.20(16) . 2_575
Cl1 C22 H22A 109.3 . .
Cl1 C22 H22A 109.5 2_575 .

loop_
_geom_bond_atom_site_label_1
_geom_bond_atom_site_label_2
_geom_bond_distance
_geom_bond_site_symmetry_2
Cl1 C22 1.7730(17) .
S1 C5 1.7373(18) .
S1 C13 1.7819(18) .
O1 C3 1.336(2) .
O1 C2 1.457(2) .
O2 C3 1.214(2) .
N1 C6 1.302(2) .
N1 C4 1.386(2) .
N2 C5 1.377(2) .
N2 C6 1.379(2) .
N2 C7 1.416(2) .
C1 C2 1.492(3) .
C1 H1B 0.9600 .
C1 H1C 0.9600 .
C1 H1D 0.9600 .
C2 H2A 0.9700 .
C2 H2B 0.9700 .
C3 C4 1.462(2) .
C4 C5 1.377(3) .
C6 H6A 0.9300 .
C7 C8 1.396(2) .
C7 C12 1.398(2) .
C8 C9 1.380(3) .
C8 H8A 0.9300 .
C9 C10 1.388(3) .
C9 H9A 0.9300 .
C10 C11 1.385(3) .
C10 H10A 0.9300 .
C11 C12 1.397(3) .
C11 H11A 0.9300 .
C12 C13 1.479(2) .
C13 C14 1.344(3) .
C14 C15 1.462(3) .
C14 H14A 0.9300 .
C15 C20 1.391(3) .
C15 C16 1.398(3) .
C16 C17 1.371(3) .
C16 H16A 0.9300 .
C17 C18 1.391(4) .
C17 H17A 0.9300 .
C18 C19 1.394(5) .
C18 C21 1.524(4) .
C19 C20 1.382(3) .
C19 H19A 0.9300 .
C20 H20A 0.9300 .
C21 H21A 0.9600 .
C21 H21B 0.9600 .
C21 H21C 0.9600 .
C22 Cl1 1.7730(17) 2_575
C22 H22A 0.9601 .

loop_
_platon_squeeze_void_nr
_platon_squeeze_void_average_x
_platon_squeeze_void_average_y
_platon_squeeze_void_average_z
_platon_squeeze_void_volume
_platon_squeeze_void_count_electrons
1 -0.005 0.500 0.000 381.0 21.8
2 0.734 1.000 0.500 381.0 21.8
